data_2243981
loop_
_publ_author_name
'Dyakonenko, Viktoriya V.'
'Shishkina, Svitlana V.'
'Bogashchenko, Tatiana Yu.'
'Lyapunov, Alexander Yu.'
'Kirichenko, Tatiana I.'

_publ_section_title
;
 Fluorenonophane chlorobenzene solvate: molecular and crystal structures
;
_journal_coeditor_code MW2179
_journal_issue 12
_journal_name_full 'Acta Crystallographica Section E'
_journal_page_first 1285
_journal_page_last 1288
_journal_paper_doi 10.1107/S2056989021011865
_journal_volume 77
_journal_year 2021
_chemical_absolute_configuration unk
_chemical_formula_iupac 'C42 H28 O6, C6 H5 Cl'
_chemical_formula_moiety 'C42 H28 O6, C6 H5 Cl'
_chemical_formula_sum 'C48 H33 Cl O6'
_chemical_formula_weight 741.19
_chemical_name_common
;
Fluorenonophane chlorobenzene monosolvate
;
_chemical_name_systematic
'1^9^<i>H</i>,7^9^<i>H</i>-3,5,9,11-Tetraoxa-1,7(2,7)-difluorena-4,10(1,3)-dibenzenacyclododecaphane-1^9^,7^9^-dione chlorobenzene monosolvate'
_space_group_crystal_system triclinic
_space_group_IT_number 1
_space_group_name_Hall 'P 1'
_space_group_name_H-M_alt 'P 1'
_atom_sites_solution_hydrogens geom
_audit_creation_method
;
Olex2 1.3
(compiled 2020.11.12 svn.r5f609507 for OlexSys, GUI svn.r6272)
;
_cell_angle_alpha 105.288(8)
_cell_angle_beta 97.126(7)
_cell_angle_gamma 96.919(7)
_cell_formula_units_Z 1
_cell_length_a 6.2278(6)
_cell_length_b 9.6965(8)
_cell_length_c 14.9822(13)
_cell_measurement_reflns_used 1987
_cell_measurement_temperature 100.15
_cell_measurement_theta_max 32.9910
_cell_measurement_theta_min 3.9130
_cell_volume 854.82(14)
_computing_cell_refinement
;
CrysAlisPro (Rigaku OD, 2018)
;
_computing_data_collection
;
CrysAlisPro (Rigaku OD, 2018)
;
_computing_data_reduction
;
CrysAlisPro (Rigaku OD, 2018)
;
_computing_molecular_graphics
;
<i>OLEX2</i> (Dolomanov <i>et al.</i>,  2009)
;
_computing_publication_material
;
<i>OLEX2</i> (Dolomanov <i>et al.</i>,  2009)
;
_computing_structure_refinement
;
<i>SHELXL2018/3</i> (Sheldrick, 2015b)
;
_computing_structure_solution
;
<i>SHELXT</i> (Sheldrick, 2015a)
;
_diffrn_ambient_temperature 100.15
_diffrn_detector 'CCD plate'
_diffrn_detector_area_resol_mean 16.1827
_diffrn_measured_fraction_theta_full 0.989
_diffrn_measured_fraction_theta_max 0.846
_diffrn_measurement_device 'four-circle diffractometer'
_diffrn_measurement_device_type 'Xcalibur, Sapphire3'
_diffrn_measurement_method '\w scans'
_diffrn_radiation_monochromator graphite
_diffrn_radiation_probe x-ray
_diffrn_radiation_type 'Mo K\a'
_diffrn_radiation_wavelength 0.71073
_diffrn_reflns_av_R_equivalents 0.0278
_diffrn_reflns_av_unetI/netI 0.0741
_diffrn_reflns_limit_h_max 8
_diffrn_reflns_limit_h_min -9
_diffrn_reflns_limit_k_max 15
_diffrn_reflns_limit_k_min -7
_diffrn_reflns_limit_l_max 20
_diffrn_reflns_limit_l_min -24
_diffrn_reflns_number 8226
_diffrn_reflns_theta_full 25.242
_diffrn_reflns_theta_max 35.026
_diffrn_reflns_theta_min 2.948
_diffrn_source 'fine-focus sealed X-ray tube'
_exptl_absorpt_coefficient_mu 0.169
_exptl_absorpt_correction_T_max 1.00000
_exptl_absorpt_correction_T_min 0.84589
_exptl_absorpt_correction_type multi-scan
_exptl_absorpt_process_details
;
(CrysAlisPro; Rigaku OD, 2018)
;
_exptl_crystal_colour colourless
_exptl_crystal_density_diffrn 1.440
_exptl_crystal_description block
_exptl_crystal_F_000 386
_exptl_crystal_size_max 0.6
_exptl_crystal_size_mid 0.4
_exptl_crystal_size_min 0.2
_refine_diff_density_max 0.785
_refine_diff_density_min -0.422
_refine_ls_abs_structure_details
;
Flack <i>x</i> determined using 564 quotients
[(<i>I</i>^+^)-(<i>I</i>^-^)]/[(<i>I</i>^+^)+(<i>I</i>^-^)]
(Parsons et al.,2013)
;
_refine_ls_abs_structure_Flack 0.19(9)
_refine_ls_extinction_method none
_refine_ls_goodness_of_fit_ref 1.034
_refine_ls_hydrogen_treatment constr
_refine_ls_matrix_type full
_refine_ls_number_parameters 496
_refine_ls_number_reflns 7191
_refine_ls_number_restraints 3
_refine_ls_restrained_S_all 1.034
_refine_ls_R_factor_all 0.0919
_refine_ls_R_factor_gt 0.0635
_refine_ls_shift/su_max 0.000
_refine_ls_shift/su_mean 0.000
_refine_ls_structure_factor_coef Fsqd
_refine_ls_weighting_details 'w=1/[\s^2^(Fo^2^)+(0.0825P)^2^+0.0170P] where P=(Fo^2^+2Fc^2^)/3'
_refine_ls_weighting_scheme calc
_refine_ls_wR_factor_gt 0.1455
_refine_ls_wR_factor_ref 0.1714
_reflns_number_gt 5307
_reflns_number_total 7191
_reflns_threshold_expression 'I > 2\s(I)'
_cod_data_source_file mw2179sup1.cif
_cod_data_source_block I
_cod_original_cell_volume 854.83(13)
_cod_database_code 2243981
_shelx_space_group_comment
;
The symmetry employed for this shelxl refinement is uniquely defined
by the following loop, which should always be used as a source of
symmetry information in preference to the above space-group names.
They are only intended as comments.
;
_shelx_estimated_absorpt_t_min 0.905
_shelx_estimated_absorpt_t_max 0.967

loop_
_space_group_symop_operation_xyz
'x, y, z'

loop_
_atom_site_type_symbol
_atom_site_label
_atom_site_fract_x
_atom_site_fract_y
_atom_site_fract_z
_atom_site_U_iso_or_equiv
_atom_site_adp_type
_atom_site_calc_flag
_atom_site_occupancy
_atom_site_disorder_assembly
_atom_site_disorder_group
O O1 0.3386(4) 0.2409(3) 0.30318(19) 0.0294(6) Uani d 1 . .
O O2 0.3907(5) 0.5919(3) 0.66155(19) 0.0298(6) Uani d 1 . .
O O3 0.3627(5) 0.9250(3) 0.47327(18) 0.0265(5) Uani d 1 . .
O O4 0.3771(4) 0.5007(3) 0.14591(18) 0.0265(5) Uani d 1 . .
O O5 0.0097(4) -0.0028(3) -0.12980(18) 0.0264(5) Uani d 1 . .
O O6 0.0323(4) -0.3103(3) 0.07559(18) 0.0259(5) Uani d 1 . .
C C1 -0.1767(6) -0.2869(4) 0.0994(3) 0.0245(7) Uani d 1 . .
H H1A -0.238920 -0.369009 0.120950 0.029 Uiso calc 1 . .
H H1B -0.275117 -0.286764 0.042198 0.029 Uiso calc 1 . .
C C2 -0.1747(6) -0.1482(4) 0.1741(2) 0.0239(7) Uani d 1 . .
C C3 -0.3613(6) -0.1340(4) 0.2162(3) 0.0266(7) Uani d 1 . .
H H3 -0.485939 -0.207766 0.193390 0.032 Uiso calc 1 . .
C C4 -0.3703(6) -0.0156(4) 0.2902(3) 0.0267(7) Uani d 1 . .
H H4 -0.498316 -0.007812 0.318459 0.032 Uiso calc 1 . .
C C5 -0.1889(6) 0.0909(4) 0.3217(2) 0.0222(6) Uani d 1 . .
C C6 -0.0046(6) 0.0796(4) 0.2766(2) 0.0220(6) Uani d 1 . .
C C7 0.0060(6) -0.0388(4) 0.2035(2) 0.0224(6) Uani d 1 . .
H H7 0.132576 -0.045426 0.174069 0.027 Uiso calc 1 . .
C C8 -0.1381(6) 0.2194(4) 0.4039(2) 0.0225(6) Uani d 1 . .
C C9 0.0774(6) 0.2848(4) 0.4097(2) 0.0244(7) Uani d 1 . .
C C10 0.1658(6) 0.2076(4) 0.3267(2) 0.0231(7) Uani d 1 . .
C C11 -0.2608(6) 0.2752(4) 0.4711(3) 0.0261(7) Uani d 1 . .
H H11 -0.410474 0.235645 0.465987 0.031 Uiso calc 1 . .
C C12 -0.1588(7) 0.3914(4) 0.5467(3) 0.0278(7) Uani d 1 . .
H H12 -0.242323 0.432694 0.592837 0.033 Uiso calc 1 . .
C C13 0.0608(6) 0.4491(4) 0.5571(2) 0.0250(7) Uani d 1 . .
C C14 0.1794(6) 0.3979(4) 0.4864(3) 0.0244(7) Uani d 1 . .
H H14 0.327603 0.439670 0.490436 0.029 Uiso calc 1 . .
C C15 0.1603(7) 0.5576(4) 0.6484(3) 0.0290(8) Uani d 1 . .
H H15A 0.097362 0.647655 0.652418 0.035 Uiso calc 1 . .
H H15B 0.118770 0.519599 0.700067 0.035 Uiso calc 1 . .
C C16 0.4764(6) 0.7076(4) 0.6331(2) 0.0251(7) Uani d 1 . .
C C17 0.6890(7) 0.7711(4) 0.6749(3) 0.0298(8) Uani d 1 . .
H H17 0.766706 0.736390 0.720920 0.036 Uiso calc 1 . .
C C18 0.7850(7) 0.8861(5) 0.6479(3) 0.0316(8) Uani d 1 . .
H H18 0.930083 0.931503 0.676396 0.038 Uiso calc 1 . .
C C19 0.6746(6) 0.9367(4) 0.5802(3) 0.0297(8) Uani d 1 . .
H H19 0.743820 1.015419 0.561995 0.036 Uiso calc 1 . .
C C20 0.4627(6) 0.8717(4) 0.5394(2) 0.0245(7) Uani d 1 . .
C C21 0.3627(6) 0.7559(4) 0.5661(2) 0.0256(7) Uani d 1 . .
H H21 0.217055 0.710835 0.538118 0.031 Uiso calc 1 . .
C C22 0.1320(6) 0.8832(4) 0.4482(3) 0.0260(7) Uani d 1 . .
H H22A 0.071510 0.954612 0.419840 0.031 Uiso calc 1 . .
H H22B 0.068110 0.886179 0.505817 0.031 Uiso calc 1 . .
C C23 0.0619(6) 0.7348(4) 0.3806(2) 0.0231(7) Uani d 1 . .
C C24 0.1890(6) 0.6774(4) 0.3150(2) 0.0242(7) Uani d 1 . .
H H24 0.329679 0.727598 0.314978 0.029 Uiso calc 1 . .
C C25 0.1081(6) 0.5461(4) 0.2498(2) 0.0220(6) Uani d 1 . .
C C26 -0.0988(6) 0.4699(4) 0.2487(2) 0.0222(6) Uani d 1 . .
C C27 -0.2240(6) 0.5237(4) 0.3154(3) 0.0260(7) Uani d 1 . .
H H27 -0.362640 0.471796 0.316539 0.031 Uiso calc 1 . .
C C28 -0.1408(6) 0.6572(4) 0.3816(2) 0.0250(7) Uani d 1 . .
H H28 -0.224639 0.695843 0.428392 0.030 Uiso calc 1 . .
C C29 0.2013(6) 0.4666(4) 0.1678(2) 0.0230(6) Uani d 1 . .
C C30 0.0310(6) 0.3407(4) 0.1173(2) 0.0236(7) Uani d 1 . .
C C31 -0.1468(6) 0.3419(4) 0.1661(2) 0.0222(6) Uani d 1 . .
C C32 0.0253(6) 0.2392(4) 0.0333(2) 0.0232(6) Uani d 1 . .
H H32 0.148081 0.238534 0.001502 0.028 Uiso calc 1 . .
C C33 -0.1620(6) 0.1380(4) -0.0043(3) 0.0243(7) Uani d 1 . .
C C34 -0.3346(6) 0.1355(4) 0.0463(3) 0.0260(7) Uani d 1 . .
H H34 -0.459675 0.062432 0.021745 0.031 Uiso calc 1 . .
C C35 -0.3285(6) 0.2373(4) 0.1318(3) 0.0258(7) Uani d 1 . .
H H35 -0.447445 0.234509 0.165682 0.031 Uiso calc 1 . .
C C36 -0.1881(6) 0.0386(4) -0.1026(2) 0.0261(7) Uani d 1 . .
H H36A -0.292015 -0.049858 -0.107536 0.031 Uiso calc 1 . .
H H36B -0.253593 0.087410 -0.147047 0.031 Uiso calc 1 . .
C C37 0.0872(6) -0.1085(4) -0.0968(2) 0.0243(7) Uani d 1 . .
C C38 0.2524(6) -0.1682(4) -0.1384(3) 0.0294(8) Uani d 1 . .
H H38 0.305188 -0.136765 -0.187734 0.035 Uiso calc 1 . .
C C39 0.3404(6) -0.2748(4) -0.1071(3) 0.0296(8) Uani d 1 . .
H H39 0.454620 -0.316585 -0.135380 0.036 Uiso calc 1 . .
C C40 0.2643(6) -0.3216(4) -0.0352(3) 0.0292(8) Uani d 1 . .
H H40 0.325432 -0.394801 -0.014078 0.035 Uiso calc 1 . .
C C41 0.0986(6) -0.2601(4) 0.0050(2) 0.0250(7) Uani d 1 . .
C C42 0.0074(6) -0.1549(4) -0.0254(3) 0.0246(7) Uani d 1 . .
H H42 -0.108662 -0.114593 0.002177 0.030 Uiso calc 1 . .
Cl Cl1 0.2053(2) 0.17453(13) 0.65929(9) 0.0542(4) Uani d 1 . .
C C43 0.4128(7) 0.2615(4) 0.7525(3) 0.0306(8) Uani d 1 . .
C C44 0.3680(7) 0.2937(5) 0.8418(3) 0.0320(8) Uani d 1 . .
H H44 0.224785 0.265769 0.853168 0.038 Uiso calc 1 . .
C C45 0.5314(8) 0.3668(5) 0.9151(3) 0.0348(9) Uani d 1 . .
H H45 0.502082 0.389116 0.977568 0.042 Uiso calc 1 . .
C C46 0.7375(8) 0.4077(5) 0.8978(3) 0.0406(10) Uani d 1 . .
H H46 0.850033 0.460205 0.948342 0.049 Uiso calc 1 . .
C C47 0.7812(9) 0.3732(6) 0.8083(4) 0.0484(12) Uani d 1 . .
H H47 0.924417 0.401211 0.796899 0.058 Uiso calc 1 . .
C C48 0.6189(9) 0.2979(5) 0.7341(3) 0.0418(11) Uani d 1 . .
H H48 0.649317 0.271929 0.671735 0.050 Uiso calc 1 . .

loop_
_atom_site_aniso_label
_atom_site_aniso_U_11
_atom_site_aniso_U_22
_atom_site_aniso_U_33
_atom_site_aniso_U_12
_atom_site_aniso_U_13
_atom_site_aniso_U_23
O1 0.0216(13) 0.0295(14) 0.0336(14) -0.0023(10) 0.0080(10) 0.0040(11)
O2 0.0340(15) 0.0216(12) 0.0304(13) -0.0017(10) 0.0013(11) 0.0058(10)
O3 0.0278(14) 0.0216(12) 0.0279(13) 0.0000(10) 0.0036(10) 0.0051(9)
O4 0.0219(13) 0.0244(13) 0.0315(13) 0.0004(10) 0.0054(10) 0.0058(10)
O5 0.0267(14) 0.0236(12) 0.0270(12) -0.0006(10) 0.0049(10) 0.0057(10)
O6 0.0241(13) 0.0235(12) 0.0300(13) 0.0042(10) 0.0055(10) 0.0069(10)
C1 0.0231(17) 0.0225(16) 0.0256(16) -0.0001(12) 0.0047(12) 0.0043(12)
C2 0.0216(17) 0.0219(16) 0.0274(17) 0.0009(12) 0.0033(13) 0.0072(12)
C3 0.0193(16) 0.0246(17) 0.0348(18) -0.0007(13) 0.0064(13) 0.0077(14)
C4 0.0204(16) 0.0256(17) 0.0326(18) -0.0005(13) 0.0067(13) 0.0064(14)
C5 0.0227(17) 0.0215(16) 0.0219(15) 0.0037(12) 0.0035(12) 0.0052(12)
C6 0.0202(16) 0.0233(16) 0.0227(15) 0.0016(12) 0.0042(12) 0.0074(12)
C7 0.0210(16) 0.0221(16) 0.0232(15) 0.0006(12) 0.0052(12) 0.0053(12)
C8 0.0222(16) 0.0214(16) 0.0233(15) 0.0009(12) 0.0072(12) 0.0048(12)
C9 0.0242(17) 0.0220(16) 0.0262(17) 0.0018(13) 0.0055(13) 0.0056(13)
C10 0.0206(16) 0.0224(16) 0.0245(16) 0.0021(12) 0.0032(12) 0.0044(12)
C11 0.0225(17) 0.0262(18) 0.0282(17) 0.0003(13) 0.0065(13) 0.0058(13)
C12 0.0289(19) 0.0269(18) 0.0275(17) 0.0025(14) 0.0083(14) 0.0067(14)
C13 0.0271(18) 0.0231(17) 0.0237(16) -0.0005(13) 0.0044(13) 0.0064(13)
C14 0.0258(18) 0.0199(16) 0.0263(16) 0.0007(13) 0.0040(13) 0.0061(12)
C15 0.032(2) 0.0248(17) 0.0268(18) -0.0030(14) 0.0045(14) 0.0051(14)
C16 0.0253(17) 0.0234(16) 0.0229(16) 0.0005(13) 0.0049(13) 0.0009(12)
C17 0.0252(18) 0.032(2) 0.0271(17) 0.0011(14) 0.0012(13) 0.0030(14)
C18 0.0242(18) 0.035(2) 0.0291(18) -0.0017(14) 0.0027(14) 0.0006(15)
C19 0.0227(18) 0.0254(18) 0.0348(19) -0.0057(13) 0.0051(14) 0.0019(14)
C20 0.0242(17) 0.0224(16) 0.0252(16) 0.0018(12) 0.0055(12) 0.0041(12)
C21 0.0254(17) 0.0224(16) 0.0243(16) -0.0028(13) 0.0027(12) 0.0022(12)
C22 0.0239(17) 0.0257(17) 0.0255(16) 0.0027(13) 0.0027(13) 0.0031(13)
C23 0.0229(17) 0.0220(16) 0.0240(16) 0.0032(13) 0.0021(12) 0.0067(12)
C24 0.0222(17) 0.0242(16) 0.0235(16) -0.0005(13) 0.0045(12) 0.0036(12)
C25 0.0189(16) 0.0238(16) 0.0227(15) 0.0011(12) 0.0039(12) 0.0062(12)
C26 0.0189(15) 0.0236(16) 0.0207(15) 0.0000(12) 0.0018(11) 0.0024(12)
C27 0.0202(17) 0.0284(18) 0.0286(17) 0.0017(13) 0.0048(13) 0.0071(14)
C28 0.0225(17) 0.0271(17) 0.0232(16) 0.0021(13) 0.0036(13) 0.0041(13)
C29 0.0207(16) 0.0219(15) 0.0249(16) 0.0014(12) 0.0039(12) 0.0051(12)
C30 0.0193(16) 0.0245(17) 0.0259(16) 0.0006(13) 0.0027(12) 0.0069(13)
C31 0.0214(16) 0.0218(15) 0.0238(15) 0.0027(12) 0.0039(12) 0.0073(12)
C32 0.0212(16) 0.0238(16) 0.0245(16) 0.0021(12) 0.0043(12) 0.0069(13)
C33 0.0228(17) 0.0223(16) 0.0273(16) 0.0005(12) 0.0025(13) 0.0083(13)
C34 0.0194(16) 0.0245(17) 0.0326(18) -0.0022(12) 0.0013(13) 0.0092(14)
C35 0.0196(16) 0.0274(17) 0.0302(17) -0.0004(13) 0.0043(13) 0.0095(13)
C36 0.0274(18) 0.0229(16) 0.0246(16) 0.0010(13) 0.0028(13) 0.0031(12)
C37 0.0223(17) 0.0241(16) 0.0221(16) -0.0011(13) 0.0009(12) 0.0024(12)
C38 0.0209(17) 0.0311(19) 0.0293(18) -0.0044(14) 0.0036(13) 0.0008(14)
C39 0.0199(17) 0.035(2) 0.0293(18) 0.0029(14) 0.0072(13) 0.0002(14)
C40 0.0198(17) 0.0303(19) 0.0333(19) 0.0033(14) 0.0017(14) 0.0032(15)
C41 0.0210(16) 0.0232(16) 0.0261(16) -0.0021(12) 0.0025(12) 0.0024(13)
C42 0.0220(17) 0.0218(16) 0.0278(16) 0.0012(12) 0.0051(12) 0.0036(12)
Cl1 0.0703(9) 0.0375(6) 0.0415(6) -0.0101(5) -0.0137(5) 0.0074(5)
C43 0.035(2) 0.0242(18) 0.0315(19) 0.0030(15) 0.0041(15) 0.0075(14)
C44 0.028(2) 0.036(2) 0.0318(19) 0.0023(15) 0.0064(15) 0.0088(15)
C45 0.040(2) 0.034(2) 0.033(2) 0.0101(17) 0.0089(17) 0.0093(16)
C46 0.037(2) 0.0231(19) 0.056(3) 0.0001(16) -0.005(2) 0.0093(18)
C47 0.036(3) 0.042(3) 0.074(4) -0.001(2) 0.014(2) 0.028(3)
C48 0.053(3) 0.038(2) 0.042(2) 0.004(2) 0.024(2) 0.0173(19)

loop_
_atom_type_symbol
_atom_type_description
_atom_type_scat_dispersion_real
_atom_type_scat_dispersion_imag
_atom_type_scat_source
C C 0.0033 0.0016 'International Tables Vol C Tables 4.2.6.8 and 6.1.1.4'
H H 0.0000 0.0000 'International Tables Vol C Tables 4.2.6.8 and 6.1.1.4'
Cl Cl 0.1484 0.1585 'International Tables Vol C Tables 4.2.6.8 and 6.1.1.4'
O O 0.0106 0.0060 'International Tables Vol C Tables 4.2.6.8 and 6.1.1.4'

loop_
_geom_angle_atom_site_label_1
_geom_angle_atom_site_label_2
_geom_angle_atom_site_label_3
_geom_angle_site_symmetry_1
_geom_angle_site_symmetry_3
_geom_angle
_geom_angle_publ_flag
C16 O2 C15 . . 117.1(3) ?
C20 O3 C22 . . 116.5(3) ?
C37 O5 C36 . . 116.8(3) ?
C41 O6 C1 . . 118.1(3) ?
O6 C1 H1A . . 108.6 ?
O6 C1 H1B . . 108.6 ?
O6 C1 C2 . . 114.5(3) ?
H1A C1 H1B . . 107.6 ?
C2 C1 H1A . . 108.6 ?
C2 C1 H1B . . 108.6 ?
C3 C2 C1 . . 117.3(3) ?
C7 C2 C1 . . 122.5(3) ?
C7 C2 C3 . . 120.2(3) ?
C2 C3 H3 . . 119.1 ?
C4 C3 C2 . . 121.9(3) ?
C4 C3 H3 . . 119.1 ?
C3 C4 H4 . . 120.9 ?
C5 C4 C3 . . 118.3(3) ?
C5 C4 H4 . . 120.9 ?
C4 C5 C6 . . 119.9(3) ?
C4 C5 C8 . . 131.2(3) ?
C6 C5 C8 . . 108.7(3) ?
C5 C6 C10 . . 107.9(3) ?
C7 C6 C5 . . 122.1(3) ?
C7 C6 C10 . . 129.9(3) ?
C2 C7 H7 . . 121.2 ?
C6 C7 C2 . . 117.7(3) ?
C6 C7 H7 . . 121.2 ?
C9 C8 C5 . . 108.5(3) ?
C11 C8 C5 . . 131.3(3) ?
C11 C8 C9 . . 120.1(3) ?
C8 C9 C10 . . 108.7(3) ?
C14 C9 C8 . . 121.4(3) ?
C14 C9 C10 . . 129.8(3) ?
O1 C10 C6 . . 126.6(3) ?
O1 C10 C9 . . 127.7(3) ?
C9 C10 C6 . . 105.7(3) ?
C8 C11 H11 . . 121.1 ?
C8 C11 C12 . . 117.9(3) ?
C12 C11 H11 . . 121.1 ?
C11 C12 H12 . . 118.9 ?
C13 C12 C11 . . 122.3(4) ?
C13 C12 H12 . . 118.9 ?
C12 C13 C15 . . 117.1(3) ?
C14 C13 C12 . . 119.3(3) ?
C14 C13 C15 . . 123.4(3) ?
C9 C14 C13 . . 118.6(3) ?
C9 C14 H14 . . 120.7 ?
C13 C14 H14 . . 120.7 ?
O2 C15 C13 . . 114.4(3) ?
O2 C15 H15A . . 108.7 ?
O2 C15 H15B . . 108.7 ?
C13 C15 H15A . . 108.7 ?
C13 C15 H15B . . 108.7 ?
H15A C15 H15B . . 107.6 ?
O2 C16 C17 . . 115.7(3) ?
C21 C16 O2 . . 122.8(3) ?
C21 C16 C17 . . 121.5(3) ?
C16 C17 H17 . . 120.9 ?
C18 C17 C16 . . 118.3(4) ?
C18 C17 H17 . . 120.9 ?
C17 C18 H18 . . 119.3 ?
C17 C18 C19 . . 121.5(4) ?
C19 C18 H18 . . 119.3 ?
C18 C19 H19 . . 120.3 ?
C20 C19 C18 . . 119.3(3) ?
C20 C19 H19 . . 120.3 ?
O3 C20 C19 . . 116.9(3) ?
O3 C20 C21 . . 123.1(3) ?
C19 C20 C21 . . 120.0(4) ?
C16 C21 C20 . . 119.4(3) ?
C16 C21 H21 . . 120.3 ?
C20 C21 H21 . . 120.3 ?
O3 C22 H22A . . 108.7 ?
O3 C22 H22B . . 108.7 ?
O3 C22 C23 . . 114.1(3) ?
H22A C22 H22B . . 107.6 ?
C23 C22 H22A . . 108.7 ?
C23 C22 H22B . . 108.7 ?
C24 C23 C22 . . 121.4(3) ?
C24 C23 C28 . . 119.8(3) ?
C28 C23 C22 . . 118.7(3) ?
C23 C24 H24 . . 120.6 ?
C25 C24 C23 . . 118.8(3) ?
C25 C24 H24 . . 120.6 ?
C24 C25 C26 . . 121.5(3) ?
C24 C25 C29 . . 129.7(3) ?
C26 C25 C29 . . 108.5(3) ?
C25 C26 C31 . . 108.6(3) ?
C27 C26 C25 . . 120.2(3) ?
C27 C26 C31 . . 131.1(3) ?
C26 C27 H27 . . 121.0 ?
C26 C27 C28 . . 118.0(3) ?
C28 C27 H27 . . 121.0 ?
C23 C28 C27 . . 121.6(3) ?
C23 C28 H28 . . 119.2 ?
C27 C28 H28 . . 119.2 ?
O4 C29 C25 . . 127.1(3) ?
O4 C29 C30 . . 127.5(3) ?
C30 C29 C25 . . 105.3(3) ?
C31 C30 C29 . . 109.1(3) ?
C32 C30 C29 . . 129.5(3) ?
C32 C30 C31 . . 121.3(3) ?
C30 C31 C26 . . 108.4(3) ?
C35 C31 C26 . . 131.4(3) ?
C35 C31 C30 . . 120.1(3) ?
C30 C32 H32 . . 120.5 ?
C30 C32 C33 . . 119.0(3) ?
C33 C32 H32 . . 120.5 ?
C32 C33 C34 . . 119.5(3) ?
C32 C33 C36 . . 120.7(3) ?
C34 C33 C36 . . 119.7(3) ?
C33 C34 H34 . . 119.2 ?
C35 C34 C33 . . 121.6(3) ?
C35 C34 H34 . . 119.2 ?
C31 C35 C34 . . 118.4(3) ?
C31 C35 H35 . . 120.8 ?
C34 C35 H35 . . 120.8 ?
O5 C36 C33 . . 114.3(3) ?
O5 C36 H36A . . 108.7 ?
O5 C36 H36B . . 108.7 ?
C33 C36 H36A . . 108.7 ?
C33 C36 H36B . . 108.7 ?
H36A C36 H36B . . 107.6 ?
O5 C37 C38 . . 116.1(3) ?
O5 C37 C42 . . 123.0(3) ?
C38 C37 C42 . . 120.9(4) ?
C37 C38 H38 . . 120.5 ?
C37 C38 C39 . . 118.9(3) ?
C39 C38 H38 . . 120.5 ?
C38 C39 H39 . . 119.5 ?
C38 C39 C40 . . 121.0(4) ?
C40 C39 H39 . . 119.5 ?
C39 C40 H40 . . 120.6 ?
C41 C40 C39 . . 118.8(4) ?
C41 C40 H40 . . 120.6 ?
O6 C41 C40 . . 115.9(3) ?
O6 C41 C42 . . 122.9(3) ?
C42 C41 C40 . . 121.2(3) ?
C37 C42 H42 . . 120.5 ?
C41 C42 C37 . . 119.1(3) ?
C41 C42 H42 . . 120.5 ?
C44 C43 Cl1 . . 119.8(3) ?
C44 C43 C48 . . 121.6(4) ?
C48 C43 Cl1 . . 118.6(3) ?
C43 C44 H44 . . 120.3 ?
C43 C44 C45 . . 119.5(4) ?
C45 C44 H44 . . 120.3 ?
C44 C45 H45 . . 120.1 ?
C44 C45 C46 . . 119.8(4) ?
C46 C45 H45 . . 120.1 ?
C45 C46 H46 . . 119.9 ?
C47 C46 C45 . . 120.2(4) ?
C47 C46 H46 . . 119.9 ?
C46 C47 H47 . . 119.7 ?
C46 C47 C48 . . 120.6(4) ?
C48 C47 H47 . . 119.7 ?
C43 C48 C47 . . 118.3(4) ?
C43 C48 H48 . . 120.8 ?
C47 C48 H48 . . 120.8 ?

loop_
_geom_bond_atom_site_label_1
_geom_bond_atom_site_label_2
_geom_bond_site_symmetry_2
_geom_bond_distance
_geom_bond_publ_flag
O1 C10 . 1.207(4) ?
O2 C15 . 1.410(5) ?
O2 C16 . 1.374(5) ?
O3 C20 . 1.353(5) ?
O3 C22 . 1.420(5) ?
O4 C29 . 1.214(4) ?
O5 C36 . 1.415(5) ?
O5 C37 . 1.362(4) ?
O6 C1 . 1.420(4) ?
O6 C41 . 1.363(4) ?
C1 H1A . 0.9900 ?
C1 H1B . 0.9900 ?
C1 C2 . 1.504(5) ?
C2 C3 . 1.393(5) ?
C2 C7 . 1.389(5) ?
C3 H3 . 0.9500 ?
C3 C4 . 1.382(5) ?
C4 H4 . 0.9500 ?
C4 C5 . 1.376(5) ?
C5 C6 . 1.404(5) ?
C5 C8 . 1.472(5) ?
C6 C7 . 1.377(5) ?
C6 C10 . 1.491(5) ?
C7 H7 . 0.9500 ?
C8 C9 . 1.396(5) ?
C8 C11 . 1.376(5) ?
C9 C10 . 1.479(5) ?
C9 C14 . 1.383(5) ?
C11 H11 . 0.9500 ?
C11 C12 . 1.390(5) ?
C12 H12 . 0.9500 ?
C12 C13 . 1.387(5) ?
C13 C14 . 1.386(5) ?
C13 C15 . 1.495(5) ?
C14 H14 . 0.9500 ?
C15 H15A . 0.9900 ?
C15 H15B . 0.9900 ?
C16 C17 . 1.385(5) ?
C16 C21 . 1.372(5) ?
C17 H17 . 0.9500 ?
C17 C18 . 1.378(6) ?
C18 H18 . 0.9500 ?
C18 C19 . 1.383(6) ?
C19 H19 . 0.9500 ?
C19 C20 . 1.382(5) ?
C20 C21 . 1.392(5) ?
C21 H21 . 0.9500 ?
C22 H22A . 0.9900 ?
C22 H22B . 0.9900 ?
C22 C23 . 1.502(5) ?
C23 C24 . 1.383(5) ?
C23 C28 . 1.393(5) ?
C24 H24 . 0.9500 ?
C24 C25 . 1.377(5) ?
C25 C26 . 1.402(5) ?
C25 C29 . 1.492(5) ?
C26 C27 . 1.377(5) ?
C26 C31 . 1.473(5) ?
C27 H27 . 0.9500 ?
C27 C28 . 1.401(5) ?
C28 H28 . 0.9500 ?
C29 C30 . 1.479(5) ?
C30 C31 . 1.400(5) ?
C30 C32 . 1.371(5) ?
C31 C35 . 1.370(5) ?
C32 H32 . 0.9500 ?
C32 C33 . 1.382(5) ?
C33 C34 . 1.392(5) ?
C33 C36 . 1.509(5) ?
C34 H34 . 0.9500 ?
C34 C35 . 1.389(5) ?
C35 H35 . 0.9500 ?
C36 H36A . 0.9900 ?
C36 H36B . 0.9900 ?
C37 C38 . 1.377(5) ?
C37 C42 . 1.388(5) ?
C38 H38 . 0.9500 ?
C38 C39 . 1.384(6) ?
C39 H39 . 0.9500 ?
C39 C40 . 1.387(6) ?
C40 H40 . 0.9500 ?
C40 C41 . 1.377(5) ?
C41 C42 . 1.375(5) ?
C42 H42 . 0.9500 ?
Cl1 C43 . 1.732(4) ?
C43 C44 . 1.362(5) ?
C43 C48 . 1.371(6) ?
C44 H44 . 0.9500 ?
C44 C45 . 1.372(6) ?
C45 H45 . 0.9500 ?
C45 C46 . 1.373(7) ?
C46 H46 . 0.9500 ?
C46 C47 . 1.364(7) ?
C47 H47 . 0.9500 ?
C47 C48 . 1.381(7) ?
C48 H48 . 0.9500 ?

loop_
_geom_hbond_atom_site_label_D
_geom_hbond_atom_site_label_H
_geom_hbond_atom_site_label_A
_geom_hbond_site_symmetry_A
_geom_hbond_distance_DH
_geom_hbond_distance_HA
_geom_hbond_distance_DA
_geom_hbond_angle_DHA
_geom_hbond_publ_flag
C18 H18 Cl1 1_665 0.95 2.83 3.547(4) 133 yes
C35 H35 O1 1_455 0.95 2.58 3.491(5) 161 y
C46 H46 O6 1_666 0.95 2.55 3.418(5) 152 y
C1 H1A Cg2 1_545 0.99 2.95 3.610(4) 125 y
C22 H22A Cg1 1_565 0.99 2.73 3.711(4) 170 yes
C36 H36B Cg15 1_454 0.99 2.84 3.713(4) 148 yes

loop_
_geom_torsion_atom_site_label_1
_geom_torsion_atom_site_label_2
_geom_torsion_atom_site_label_3
_geom_torsion_atom_site_label_4
_geom_torsion_site_symmetry_1
_geom_torsion_site_symmetry_2
_geom_torsion_site_symmetry_3
_geom_torsion_site_symmetry_4
_geom_torsion
_geom_torsion_publ_flag
O2 C16 C17 C18 . . . . 178.9(3) ?
O2 C16 C21 C20 . . . . -178.5(3) ?
O3 C20 C21 C16 . . . . 179.4(3) ?
O3 C22 C23 C24 . . . . -30.7(5) ?
O3 C22 C23 C28 . . . . 152.4(3) ?
O4 C29 C30 C31 . . . . -179.6(4) ?
O4 C29 C30 C32 . . . . -3.9(7) ?
O5 C37 C38 C39 . . . . 179.1(3) ?
O5 C37 C42 C41 . . . . -178.6(3) ?
O6 C1 C2 C3 . . . . -165.4(3) ?
O6 C1 C2 C7 . . . . 12.6(5) ?
O6 C41 C42 C37 . . . . 179.0(3) ?
C1 O6 C41 C40 . . . . -160.6(3) ?
C1 O6 C41 C42 . . . . 19.3(5) ?
C1 C2 C3 C4 . . . . 175.2(4) ?
C1 C2 C7 C6 . . . . -175.9(3) ?
C2 C3 C4 C5 . . . . 0.5(6) ?
C3 C2 C7 C6 . . . . 2.1(5) ?
C3 C4 C5 C6 . . . . 2.3(5) ?
C3 C4 C5 C8 . . . . -172.2(4) ?
C4 C5 C6 C7 . . . . -3.1(5) ?
C4 C5 C6 C10 . . . . -179.0(3) ?
C4 C5 C8 C9 . . . . 174.1(4) ?
C4 C5 C8 C11 . . . . -3.6(7) ?
C5 C6 C7 C2 . . . . 0.8(5) ?
C5 C6 C10 O1 . . . . -173.4(4) ?
C5 C6 C10 C9 . . . . 6.1(4) ?
C5 C8 C9 C10 . . . . 4.8(4) ?
C5 C8 C9 C14 . . . . -172.1(3) ?
C5 C8 C11 C12 . . . . 173.4(4) ?
C6 C5 C8 C9 . . . . -0.9(4) ?
C6 C5 C8 C11 . . . . -178.6(4) ?
C7 C2 C3 C4 . . . . -2.9(5) ?
C7 C6 C10 O1 . . . . 11.1(6) ?
C7 C6 C10 C9 . . . . -169.4(4) ?
C8 C5 C6 C7 . . . . 172.6(3) ?
C8 C5 C6 C10 . . . . -3.3(4) ?
C8 C9 C10 O1 . . . . 172.7(4) ?
C8 C9 C10 C6 . . . . -6.7(4) ?
C8 C9 C14 C13 . . . . -2.0(5) ?
C8 C11 C12 C13 . . . . -1.6(6) ?
C9 C8 C11 C12 . . . . -4.0(5) ?
C10 C6 C7 C2 . . . . 175.7(3) ?
C10 C9 C14 C13 . . . . -178.2(4) ?
C11 C8 C9 C10 . . . . -177.2(3) ?
C11 C8 C9 C14 . . . . 5.9(6) ?
C11 C12 C13 C14 . . . . 5.5(6) ?
C11 C12 C13 C15 . . . . -170.5(4) ?
C12 C13 C14 C9 . . . . -3.6(5) ?
C12 C13 C15 O2 . . . . 168.8(3) ?
C14 C9 C10 O1 . . . . -10.7(7) ?
C14 C9 C10 C6 . . . . 169.9(4) ?
C14 C13 C15 O2 . . . . -7.0(5) ?
C15 O2 C16 C17 . . . . 158.0(3) ?
C15 O2 C16 C21 . . . . -23.6(5) ?
C15 C13 C14 C9 . . . . 172.1(3) ?
C16 O2 C15 C13 . . . . 91.6(4) ?
C16 C17 C18 C19 . . . . -0.7(6) ?
C17 C16 C21 C20 . . . . -0.2(6) ?
C17 C18 C19 C20 . . . . 0.7(6) ?
C18 C19 C20 O3 . . . . -179.7(3) ?
C18 C19 C20 C21 . . . . -0.3(6) ?
C19 C20 C21 C16 . . . . 0.1(5) ?
C20 O3 C22 C23 . . . . -80.0(4) ?
C21 C16 C17 C18 . . . . 0.5(6) ?
C22 O3 C20 C19 . . . . -165.2(3) ?
C22 O3 C20 C21 . . . . 15.4(5) ?
C22 C23 C24 C25 . . . . -174.6(3) ?
C22 C23 C28 C27 . . . . 174.6(3) ?
C23 C24 C25 C26 . . . . -0.1(5) ?
C23 C24 C25 C29 . . . . 174.4(3) ?
C24 C23 C28 C27 . . . . -2.3(5) ?
C24 C25 C26 C27 . . . . -1.9(5) ?
C24 C25 C26 C31 . . . . 174.7(3) ?
C24 C25 C29 O4 . . . . 4.5(6) ?
C24 C25 C29 C30 . . . . -173.6(4) ?
C25 C26 C27 C28 . . . . 1.8(5) ?
C25 C26 C31 C30 . . . . 0.0(4) ?
C25 C26 C31 C35 . . . . -177.1(4) ?
C25 C29 C30 C31 . . . . -1.5(4) ?
C25 C29 C30 C32 . . . . 174.2(4) ?
C26 C25 C29 O4 . . . . 179.6(4) ?
C26 C25 C29 C30 . . . . 1.5(4) ?
C26 C27 C28 C23 . . . . 0.3(6) ?
C26 C31 C35 C34 . . . . 174.0(4) ?
C27 C26 C31 C30 . . . . 176.1(4) ?
C27 C26 C31 C35 . . . . -1.0(7) ?
C28 C23 C24 C25 . . . . 2.2(5) ?
C29 C25 C26 C27 . . . . -177.5(3) ?
C29 C25 C26 C31 . . . . -0.9(4) ?
C29 C30 C31 C26 . . . . 1.0(4) ?
C29 C30 C31 C35 . . . . 178.4(3) ?
C29 C30 C32 C33 . . . . -174.1(4) ?
C30 C31 C35 C34 . . . . -2.8(5) ?
C30 C32 C33 C34 . . . . -4.0(5) ?
C30 C32 C33 C36 . . . . 171.1(3) ?
C31 C26 C27 C28 . . . . -173.9(4) ?
C31 C30 C32 C33 . . . . 1.2(5) ?
C32 C30 C31 C26 . . . . -175.2(3) ?
C32 C30 C31 C35 . . . . 2.3(5) ?
C32 C33 C34 C35 . . . . 3.5(5) ?
C32 C33 C36 O5 . . . . 33.9(5) ?
C33 C34 C35 C31 . . . . 0.0(6) ?
C34 C33 C36 O5 . . . . -151.0(3) ?
C36 O5 C37 C38 . . . . 167.2(3) ?
C36 O5 C37 C42 . . . . -13.0(5) ?
C36 C33 C34 C35 . . . . -171.7(3) ?
C37 O5 C36 C33 . . . . 78.4(4) ?
C37 C38 C39 C40 . . . . 0.1(6) ?
C38 C37 C42 C41 . . . . 1.3(5) ?
C38 C39 C40 C41 . . . . 0.0(6) ?
C39 C40 C41 O6 . . . . -179.6(3) ?
C39 C40 C41 C42 . . . . 0.5(5) ?
C40 C41 C42 C37 . . . . -1.2(5) ?
C41 O6 C1 C2 . . . . -90.6(4) ?
C42 C37 C38 C39 . . . . -0.7(5) ?
Cl1 C43 C44 C45 . . . . -177.9(3) ?
Cl1 C43 C48 C47 . . . . 177.0(4) ?
C43 C44 C45 C46 . . . . 0.5(6) ?
C44 C43 C48 C47 . . . . -2.2(7) ?
C44 C45 C46 C47 . . . . -1.4(7) ?
C45 C46 C47 C48 . . . . 0.5(7) ?
C46 C47 C48 C43 . . . . 1.3(7) ?
C48 C43 C44 C45 . . . . 1.3(7) ?

_cod_database_fobs_code 2243981
